data_2012582
loop_
_publ_author_name
'Aller, Cristina'
'Castro, Jes\'us'
'P\'erez-Lourido, Paulo'
'Labisbal, Elena'
'Garc\'ia-V\'azquez, Jos\'e Arturo'

_publ_section_title
Aquachloro(1,10-phenanthroline-\k^2^<i>N</i>,<i>N</i>')(<i>p</i>-toluenesulfonato-\k<i>O</i>)copper(II)
_journal_issue 3
_journal_name_full 'Acta Crystallographica Section C'
_journal_page_first m155
_journal_page_last m157
_journal_paper_doi 10.1107/S0108270102000458
_journal_volume 58
_journal_year 2002
_chemical_formula_iupac '[Cu Cl (C7 H7 O3 S) (C12 H8 N2) (H2 O)]'
_chemical_formula_moiety 'C19 H17 Cl Cu N2 O4 S'
_chemical_formula_sum 'C19 H17 Cl Cu N2 O4 S'
_chemical_formula_weight 468.40
_chemical_name_systematic
;
aquochloro(1,10-phenanthroline-N,N')(4-methylphenylsulfonate-O)copper(II)
;
_space_group_IT_number 2
_symmetry_cell_setting triclinic
_symmetry_space_group_name_Hall '-P 1'
_symmetry_space_group_name_H-M 'P -1'
_atom_sites_solution_hydrogens geom
_atom_sites_solution_primary direct
_atom_sites_solution_secondary difmap
_audit_creation_method SHELXL-97
_cell_angle_alpha 83.773(2)
_cell_angle_beta 78.629(2)
_cell_angle_gamma 77.153(2)
_cell_formula_units_Z 2
_cell_length_a 7.0887(7)
_cell_length_b 9.9723(9)
_cell_length_c 14.4170(13)
_cell_measurement_reflns_used 3380
_cell_measurement_temperature 293(2)
_cell_measurement_theta_max 27.76
_cell_measurement_theta_min 2.47
_cell_volume 971.90(16)
_computing_cell_refinement 'SAINT (Siemens, 1996)'
_computing_data_collection 'SMART (Siemens, 1996)'
_computing_data_reduction SAINT
_computing_molecular_graphics 'ORTEP-3 (Farrugia, 1998)'
_computing_publication_material SHELXL97
_computing_structure_refinement 'SHELXL97 (Sheldrick, 1997)'
_computing_structure_solution 'SHELXS97 (Sheldrick, 1990)'
_diffrn_ambient_temperature 293(2)
_diffrn_measured_fraction_theta_full .948
_diffrn_measured_fraction_theta_max .948
_diffrn_measurement_device_type 'Bruker SMART CCD area-detector'
_diffrn_measurement_method '\f and \w'
_diffrn_radiation_monochromator graphite
_diffrn_radiation_source 'fine-focus sealed tube'
_diffrn_radiation_type MoK\a
_diffrn_radiation_wavelength .71073
_diffrn_reflns_av_R_equivalents .0359
_diffrn_reflns_av_sigmaI/netI .0357
_diffrn_reflns_limit_h_max 7
_diffrn_reflns_limit_h_min -8
_diffrn_reflns_limit_k_max 11
_diffrn_reflns_limit_k_min -11
_diffrn_reflns_limit_l_max 16
_diffrn_reflns_limit_l_min -17
_diffrn_reflns_number 5013
_diffrn_reflns_theta_full 24.99
_diffrn_reflns_theta_max 24.99
_diffrn_reflns_theta_min 2.10
_exptl_absorpt_coefficient_mu 1.397
_exptl_absorpt_correction_T_max .778
_exptl_absorpt_correction_T_min .506
_exptl_absorpt_correction_type multi-scan
_exptl_absorpt_process_details '(SADABS; Siemens, 1996)'
_exptl_crystal_colour blue
_exptl_crystal_density_diffrn 1.601
_exptl_crystal_density_method 'not measured'
_exptl_crystal_description prism
_exptl_crystal_F_000 478
_exptl_crystal_size_max .55
_exptl_crystal_size_mid .36
_exptl_crystal_size_min .18
_refine_diff_density_max 1.094
_refine_diff_density_min -.802
_refine_ls_extinction_method none
_refine_ls_goodness_of_fit_ref 1.028
_refine_ls_hydrogen_treatment mixed
_refine_ls_matrix_type full
_refine_ls_number_parameters 262
_refine_ls_number_reflns 3249
_refine_ls_number_restraints 0
_refine_ls_restrained_S_all 1.028
_refine_ls_R_factor_all .0509
_refine_ls_R_factor_gt .0468
_refine_ls_shift/su_max <0.001
_refine_ls_shift/su_mean .000
_refine_ls_structure_factor_coef Fsqd
_refine_ls_weighting_details 'calc w = 1/[\s^2^(Fo^2^)+(0.0943P)^2^] where P = (Fo^2^+2Fc^2^)/3'
_refine_ls_weighting_scheme calc
_refine_ls_wR_factor_gt .1227
_refine_ls_wR_factor_ref .1259
_reflns_number_gt 2858
_reflns_number_total 3249
_reflns_threshold_expression I>2\s(I)
_cod_data_source_file jz1489.cif
_cod_data_source_block I
_cod_depositor_comments
;
The following automatic conversions were performed:
'_symmetry_cell_setting' value 'Triclinic' changed to 'triclinic'
according to '/home/saulius/struct/CIF-dictionaries/cif_core.dic'
dictionary named 'cif_core.dic' version 2.4.1 from 2010-06-29.

Automatic conversion script
Id: cif_fix_enum 1527 2010-12-29 10:47:43Z saulius 

The following automatic conversions were performed:

'_symmetry_cell_setting' value 'Triclinic' changed to 'triclinic'
according to /home/saulius/struct/CIF-dictionaries/cif_core.dic
dictionary named 'cif_core.dic' version 2.4.1 from 2010-06-29.

Automatic conversion script
Id: cif_fix_values 1715 2011-07-08 13:25:40Z adriana 
;
_cod_database_code 2012582
_cod_database_fobs_code 2012582

loop_
_symmetry_equiv_pos_as_xyz
'x, y, z'
'-x, -y, -z'

loop_
_atom_site_label
_atom_site_fract_x
_atom_site_fract_y
_atom_site_fract_z
_atom_site_U_iso_or_equiv
_atom_site_adp_type
_atom_site_calc_flag
_atom_site_refinement_flags
_atom_site_occupancy
_atom_site_disorder_assembly
_atom_site_disorder_group
_atom_site_type_symbol
Cu .20979(6) .77450(4) .84191(3) .03153(17) Uani d . 1 . . Cu
Cl .10985(17) .57819(9) .84060(8) .0571(3) Uani d . 1 . . Cl
O1W .1351(4) .8465(3) .71753(18) .0388(6) Uani d D 1 . . O
H1 .238(5) .829(5) .682(3) .082(18) Uiso d D 1 . . H
H2 .044(5) .819(5) .709(3) .075(16) Uiso d D 1 . . H
O2 .5005(4) .8066(3) .61529(17) .0446(6) Uani d . 1 . . O
O3 .5350(3) .7226(2) .77580(16) .0390(6) Uani d . 1 . . O
O1 .8077(4) .7975(3) .6680(2) .0516(7) Uani d . 1 . . O
S1 .63699(12) .73579(8) .67733(6) .0343(2) Uani d . 1 . . S
C11 .7225(5) .5667(4) .6395(2) .0402(8) Uani d . 1 . . C
C12 .9144(6) .5009(4) .6355(3) .0554(10) Uani d . 1 . . C
H12 1.0045 .5454 .6515 .066 Uiso calc R 1 . . H
C13 .9736(8) .3667(5) .6071(3) .0698(14) Uani d . 1 . . C
H13 1.1042 .3218 .6046 .084 Uiso calc R 1 . . H
C14 .8424(9) .2990(5) .5827(3) .0677(14) Uani d . 1 . . C
C15 .6507(8) .3672(5) .5867(3) .0702(13) Uani d . 1 . . C
H15 .5612 .3232 .5696 .084 Uiso calc R 1 . . H
C16 .5878(7) .4992(4) .6155(3) .0566(11) Uani d . 1 . . C
H16 .4566 .5433 .6190 .068 Uiso calc R 1 . . H
C17 .9096(11) .1523(5) .5542(4) .102(2) Uani d . 1 . . C
H17A .8252 .1341 .5146 .153 Uiso calc R 1 . . H
H17B .9042 .0901 .6099 .153 Uiso calc R 1 . . H
H17C 1.0422 .1393 .5198 .153 Uiso calc R 1 . . H
N21 .2159(4) .9688(3) .86886(19) .0310(6) Uani d . 1 . . N
N22 .2595(4) .7371(3) .97547(19) .0310(6) Uani d . 1 . . N
C21 .1970(5) 1.0840(3) .8123(3) .0403(8) Uani d . 1 . . C
H21 .1836 1.0791 .7499 .048 Uiso calc R 1 . . H
C22 .1964(5) 1.2117(3) .8433(3) .0447(9) Uani d . 1 . . C
H22 .1840 1.2900 .8018 .054 Uiso calc R 1 . . H
C23 .2143(5) 1.2217(3) .9352(3) .0445(9) Uani d . 1 . . C
H23 .2097 1.3072 .9567 .053 Uiso calc R 1 . . H
C24 .2393(5) 1.1029(3) .9965(3) .0373(8) Uani d . 1 . . C
C25 .2396(5) .9785(3) .9583(2) .0308(7) Uani d . 1 . . C
C26 .2646(4) .8516(3) 1.0169(2) .0309(7) Uani d . 1 . . C
C27 .2920(5) .8527(4) 1.1103(2) .0378(8) Uani d . 1 . . C
C28 .3201(5) .7218(4) 1.1615(2) .0491(10) Uani d . 1 . . C
H28 .3407 .7149 1.2237 .059 Uiso calc R 1 . . H
C29 .3169(6) .6069(4) 1.1197(3) .0496(9) Uani d . 1 . . C
H29 .3373 .5211 1.1529 .060 Uiso calc R 1 . . H
C210 .2833(5) .6179(4) 1.0276(3) .0407(8) Uani d . 1 . . C
H210 .2769 .5386 1.0009 .049 Uiso calc R 1 . . H
C211 .2912(5) .9792(4) 1.1465(3) .0453(9) Uani d . 1 . . C
H211 .3076 .9800 1.2088 .054 Uiso calc R 1 . . H
C212 .2672(5) 1.0995(4) 1.0921(3) .0465(9) Uani d . 1 . . C
H212 .2689 1.1809 1.1175 .056 Uiso calc R 1 . . H

loop_
_atom_site_aniso_label
_atom_site_aniso_U_11
_atom_site_aniso_U_22
_atom_site_aniso_U_33
_atom_site_aniso_U_12
_atom_site_aniso_U_13
_atom_site_aniso_U_23
Cu .0400(3) .0215(2) .0344(3) -.00610(17) -.00978(18) -.00269(16)
Cl .0880(8) .0293(5) .0664(7) -.0232(5) -.0324(6) .0002(4)
O1W .0387(15) .0390(14) .0415(14) -.0102(12) -.0122(12) -.0012(11)
O2 .0453(15) .0458(15) .0419(14) -.0059(11) -.0149(11) .0067(11)
O3 .0424(14) .0379(13) .0341(12) -.0002(10) -.0092(10) -.0031(10)
O1 .0428(15) .0539(17) .0638(17) -.0178(13) -.0141(13) -.0036(13)
S1 .0343(5) .0346(5) .0348(5) -.0058(3) -.0096(3) -.0019(3)
C11 .050(2) .0381(19) .0295(17) -.0002(16) -.0082(15) -.0051(14)
C12 .056(2) .055(2) .049(2) .0030(19) -.0069(19) -.0103(19)
C13 .076(3) .062(3) .052(3) .019(2) .001(2) -.009(2)
C14 .112(4) .047(2) .034(2) .000(3) -.005(2) -.0076(18)
C15 .103(4) .054(3) .061(3) -.016(3) -.026(3) -.013(2)
C16 .071(3) .045(2) .061(3) -.009(2) -.029(2) -.0078(19)
C17 .181(7) .050(3) .056(3) .005(3) .000(4) -.013(2)
N21 .0337(14) .0222(13) .0364(15) -.0041(11) -.0064(11) -.0021(11)
N22 .0316(14) .0244(13) .0349(14) -.0039(11) -.0035(11) -.0017(11)
C21 .042(2) .0310(18) .048(2) -.0090(15) -.0082(16) .0021(15)
C22 .046(2) .0242(17) .062(2) -.0061(15) -.0098(18) .0035(15)
C23 .0340(19) .0253(17) .075(3) -.0082(14) -.0054(17) -.0127(17)
C24 .0267(17) .0345(18) .052(2) -.0091(14) -.0011(15) -.0144(15)
C25 .0288(17) .0231(15) .0398(18) -.0045(12) -.0021(13) -.0074(13)
C26 .0258(16) .0320(16) .0327(17) -.0030(13) -.0034(13) -.0025(13)
C27 .0282(17) .047(2) .0374(18) -.0059(14) -.0041(14) -.0083(15)
C28 .047(2) .067(3) .0316(19) -.0100(19) -.0084(16) .0049(18)
C29 .054(2) .045(2) .043(2) -.0037(18) -.0094(17) .0127(17)
C210 .045(2) .0305(17) .043(2) -.0060(15) -.0051(16) .0024(14)
C211 .040(2) .066(3) .0343(18) -.0146(18) -.0050(15) -.0169(17)
C212 .037(2) .052(2) .055(2) -.0136(17) -.0003(17) -.0282(19)

loop_
_atom_type_symbol
_atom_type_description
_atom_type_scat_dispersion_real
_atom_type_scat_dispersion_imag
_atom_type_scat_source
C C .0033 .0016 'International Tables Vol C Tables 4.2.6.8 and 6.1.1.4'
H H .0000 .0000 'International Tables Vol C Tables 4.2.6.8 and 6.1.1.4'
N N .0061 .0033 'International Tables Vol C Tables 4.2.6.8 and 6.1.1.4'
O O .0106 .0060 'International Tables Vol C Tables 4.2.6.8 and 6.1.1.4'
S S .1246 .1234 'International Tables Vol C Tables 4.2.6.8 and 6.1.1.4'
Cu Cu .3201 1.2651 'International Tables Vol C Tables 4.2.6.8 and 6.1.1.4'
Cl Cl .1484 .1585 'International Tables Vol C Tables 4.2.6.8 and 6.1.1.4'

loop_
_geom_angle_atom_site_label_1
_geom_angle_atom_site_label_2
_geom_angle_atom_site_label_3
_geom_angle
_geom_angle_publ_flag
O1W Cu N22 169.20(11) y
O1W Cu N21 89.30(11) y
N22 Cu N21 81.22(10) y
O1W Cu Cl 93.22(8) y
N22 Cu Cl 94.22(8) y
N21 Cu Cl 161.91(8) y
O1W Cu O3 91.81(10) y
N22 Cu O3 94.03(9) y
N21 Cu O3 94.19(10) y
Cl Cu O3 103.62(7) y
Cu O1W H1 102(4) ?
Cu O1W H2 111(4) ?
H1 O1W H2 120(5) ?
S1 O3 Cu 131.59(14) ?
O1 S1 O2 112.62(15) y
O1 S1 O3 112.78(16) y
O2 S1 O3 111.06(15) y
O1 S1 C11 107.22(17) y
O2 S1 C11 106.01(16) y
O3 S1 C11 106.66(15) y
C12 C11 C16 120.0(4) ?
C12 C11 S1 121.5(3) ?
C16 C11 S1 118.5(3) ?
C11 C12 C13 119.3(4) ?
C11 C12 H12 120.3 ?
C13 C12 H12 120.3 ?
C14 C13 C12 121.3(5) ?
C14 C13 H13 119.4 ?
C12 C13 H13 119.4 ?
C15 C14 C13 118.4(4) ?
C15 C14 C17 121.3(5) ?
C13 C14 C17 120.2(5) ?
C14 C15 C16 121.4(5) ?
C14 C15 H15 119.3 ?
C16 C15 H15 119.3 ?
C15 C16 C11 119.5(4) ?
C15 C16 H16 120.3 ?
C11 C16 H16 120.3 ?
C14 C17 H17A 109.5 ?
C14 C17 H17B 109.5 ?
H17A C17 H17B 109.5 ?
C14 C17 H17C 109.5 ?
H17A C17 H17C 109.5 ?
H17B C17 H17C 109.5 ?
C21 N21 C25 117.5(3) ?
C21 N21 Cu 129.5(2) ?
C25 N21 Cu 113.0(2) ?
C210 N22 C26 117.3(3) ?
C210 N22 Cu 129.0(2) ?
C26 N22 Cu 113.7(2) ?
N21 C21 C22 122.3(3) ?
N21 C21 H21 118.9 ?
C22 C21 H21 118.9 ?
C23 C22 C21 119.9(3) ?
C23 C22 H22 120.0 ?
C21 C22 H22 120.0 ?
C22 C23 C24 119.8(3) ?
C22 C23 H23 120.1 ?
C24 C23 H23 120.1 ?
C23 C24 C25 116.1(3) ?
C23 C24 C212 124.9(3) ?
C25 C24 C212 119.0(3) ?
N21 C25 C24 124.4(3) ?
N21 C25 C26 116.2(3) ?
C24 C25 C26 119.5(3) ?
N22 C26 C27 124.5(3) ?
N22 C26 C25 115.8(3) ?
C27 C26 C25 119.7(3) ?
C26 C27 C211 119.4(3) ?
C26 C27 C28 115.4(3) ?
C211 C27 C28 125.2(3) ?
C29 C28 C27 120.1(3) ?
C29 C28 H28 119.9 ?
C27 C28 H28 119.9 ?
C28 C29 C210 119.8(3) ?
C28 C29 H29 120.1 ?
C210 C29 H29 120.1 ?
N22 C210 C29 122.9(3) ?
N22 C210 H210 118.6 ?
C29 C210 H210 118.6 ?
C212 C211 C27 121.4(3) ?
C212 C211 H211 119.3 ?
C27 C211 H211 119.3 ?
C211 C212 C24 121.0(3) ?
C211 C212 H212 119.5 ?
C24 C212 H212 119.5 ?

loop_
_geom_bond_atom_site_label_1
_geom_bond_atom_site_label_2
_geom_bond_site_symmetry_2
_geom_bond_distance
_geom_bond_publ_flag
Cu O1W . 1.984(3) y
Cu N22 . 2.006(3) y
Cu N21 . 2.028(3) y
Cu Cl . 2.2282(9) y
Cu O3 . 2.281(2) y
O1W H1 . .80(2) ?
O1W H2 . .792(19) ?
O2 S1 . 1.461(3) y
O3 S1 . 1.467(2) y
O1 S1 . 1.453(3) y
S1 C11 . 1.767(4) ?
C11 C12 . 1.365(5) ?
C11 C16 . 1.396(5) ?
C12 C13 . 1.391(6) ?
C12 H12 . .9300 ?
C13 C14 . 1.381(8) ?
C13 H13 . .9300 ?
C14 C15 . 1.371(7) ?
C14 C17 . 1.510(6) ?
C15 C16 . 1.374(6) ?
C15 H15 . .9300 ?
C16 H16 . .9300 ?
C17 H17A . .9600 ?
C17 H17B . .9600 ?
C17 H17C . .9600 ?
N21 C21 . 1.332(4) ?
N21 C25 . 1.349(4) ?
N22 C210 . 1.331(4) ?
N22 C26 . 1.355(4) ?
C21 C22 . 1.393(5) ?
C21 H21 . .9300 ?
C22 C23 . 1.371(5) ?
C22 H22 . .9300 ?
C23 C24 . 1.399(5) ?
C23 H23 . .9300 ?
C24 C25 . 1.410(4) ?
C24 C212 . 1.426(5) ?
C25 C26 . 1.440(4) ?
C26 C27 . 1.399(5) ?
C27 C211 . 1.415(5) ?
C27 C28 . 1.421(5) ?
C28 C29 . 1.358(5) ?
C28 H28 . .9300 ?
C29 C210 . 1.384(5) ?
C29 H29 . .9300 ?
C210 H210 . .9300 ?
C211 C212 . 1.356(6) ?
C211 H211 . .9300 ?
C212 H212 . .9300 ?

loop_
_geom_hbond_atom_site_label_D
_geom_hbond_atom_site_label_H
_geom_hbond_atom_site_label_A
_geom_hbond_site_symmetry_A
_geom_hbond_distance_DH
_geom_hbond_distance_HA
_geom_hbond_distance_DA
_geom_hbond_angle_DHA
O1W H1 O2 . .80(2) 1.90(2) 2.684(4) 168(5)
O1W H2 O1 1_455 .79(2) 1.94(2) 2.714(4) 164(5)
C21 H21 O1W . .93 2.52 3.011(4) 113.0
C210 H210 Cl . .93 2.75 3.269(4) 116.1
C29 H29 O3 2_667 .93 2.58 3.491(4) 168.2
C28 H28 Cg1 2_667 .93 2.76 3.481(4) 135.5
C29 H29 Cg1 2_667 .93 3.40 3.798(4) 108.7

loop_
_geom_torsion_atom_site_label_1
_geom_torsion_atom_site_label_2
_geom_torsion_atom_site_label_3
_geom_torsion_atom_site_label_4
_geom_torsion
O1W Cu O3 S1 -2.1(2)
N22 Cu O3 S1 -173.00(19)
N21 Cu O3 S1 -91.5(2)
Cl Cu O3 S1 91.66(18)
Cu O3 S1 O1 133.74(19)
Cu O3 S1 O2 6.2(2)
Cu O3 S1 C11 -108.8(2)
O1 S1 C11 C12 19.6(4)
O2 S1 C11 C12 140.1(3)
O3 S1 C11 C12 -101.5(3)
O1 S1 C11 C16 -161.9(3)
O2 S1 C11 C16 -41.4(3)
O3 S1 C11 C16 77.0(3)
C16 C11 C12 C13 .2(6)
S1 C11 C12 C13 178.6(3)
C11 C12 C13 C14 .2(7)
C12 C13 C14 C15 .1(7)
C12 C13 C14 C17 -178.7(4)
C13 C14 C15 C16 -.9(7)
C17 C14 C15 C16 177.9(4)
C14 C15 C16 C11 1.3(7)
C12 C11 C16 C15 -.9(6)
S1 C11 C16 C15 -179.4(3)
O1W Cu N21 C21 -6.7(3)
N22 Cu N21 C21 178.5(3)
Cl Cu N21 C21 -104.9(3)
O3 Cu N21 C21 85.1(3)
O1W Cu N21 C25 172.1(2)
N22 Cu N21 C25 -2.7(2)
Cl Cu N21 C25 73.8(4)
O3 Cu N21 C25 -96.1(2)
O1W Cu N22 C210 151.9(5)
N21 Cu N22 C210 -179.2(3)
Cl Cu N22 C210 18.5(3)
O3 Cu N22 C210 -85.5(3)
O1W Cu N22 C26 -26.6(7)
N21 Cu N22 C26 2.4(2)
Cl Cu N22 C26 -160.0(2)
O3 Cu N22 C26 96.0(2)
C25 N21 C21 C22 -1.5(5)
Cu N21 C21 C22 177.2(2)
N21 C21 C22 C23 -.5(5)
C21 C22 C23 C24 2.1(5)
C22 C23 C24 C25 -1.5(5)
C22 C23 C24 C212 177.4(3)
C21 N21 C25 C24 2.1(5)
Cu N21 C25 C24 -176.8(2)
C21 N21 C25 C26 -178.5(3)
Cu N21 C25 C26 2.6(4)
C23 C24 C25 N21 -.6(5)
C212 C24 C25 N21 -179.6(3)
C23 C24 C25 C26 180.0(3)
C212 C24 C25 C26 1.0(5)
C210 N22 C26 C27 -.3(5)
Cu N22 C26 C27 178.3(2)
C210 N22 C26 C25 179.7(3)
Cu N22 C26 C25 -1.7(3)
N21 C25 C26 N22 -.6(4)
C24 C25 C26 N22 178.8(3)
N21 C25 C26 C27 179.4(3)
C24 C25 C26 C27 -1.2(5)
N22 C26 C27 C211 -178.9(3)
C25 C26 C27 C211 1.1(5)
N22 C26 C27 C28 1.5(5)
C25 C26 C27 C28 -178.5(3)
C26 C27 C28 C29 -.8(5)
C211 C27 C28 C29 179.6(3)
C27 C28 C29 C210 -1.0(6)
C26 N22 C210 C29 -1.6(5)
Cu N22 C210 C29 -180.0(3)
C28 C29 C210 N22 2.3(6)
C26 C27 C211 C212 -.9(5)
C28 C27 C211 C212 178.7(3)
C27 C211 C212 C24 .8(5)
C23 C24 C212 C211 -179.7(3)
C25 C24 C212 C211 -.8(5)
